data_2009318
loop_
_publ_author_name
'Kadir, Karim'
'Yamamoto, Hitoshi'
'Sakai, Tetsuo'
'Uehara, Itsuki'
'Kanehisa, Noduko'
'Kai, Yasushi'
'Eriksson, Lars'

_publ_section_title
;
 LaMg~2~Ni~9~, an example of the new <i>AB</i>~2~<i>C</i>~9~ structure
 type
;
_journal_issue 12
_journal_name_full 'Acta Crystallographica Section C'
_journal_page_first IUC9900152
_journal_paper_doi 10.1107/S0108270199098418
_journal_volume 55
_journal_year 1999
_chemical_formula_sum 'La Mg2 Ni9'
_chemical_formula_weight 715.92
_chemical_name_systematic ?
_space_group_IT_number 166
_symmetry_cell_setting hexagonal
_symmetry_space_group_name_Hall '-R 3 2"'
_symmetry_space_group_name_H-M 'R -3 m :H'
_audit_creation_method SHELXL
_cell_angle_alpha 90
_cell_angle_beta 90
_cell_angle_gamma 120
_cell_formula_units_Z 3
_cell_length_a 4.9241(14)
_cell_length_b 4.9241
_cell_length_c 23.875(4)
_cell_measurement_reflns_used 25
_cell_measurement_temperature 293(2)
_cell_measurement_theta_max 27.41
_cell_measurement_theta_min 21.8
_cell_volume 501.33(17)
_computing_cell_refinement 'Rigaku/AFC Diffractometer Control software'
_computing_data_collection 'Rigaku/AFC Diffractometer Control software'
_computing_data_reduction 'TEXSAN (teXsan, 1985 and 1992)'
_computing_structure_refinement 'SHELXL97 (Sheldrick, 1997)'
_computing_structure_solution 'SHELXS97 (Sheldrick, 1990)'
_diffrn_ambient_temperature 293(2)
_diffrn_measured_fraction_theta_full 1.000
_diffrn_measured_fraction_theta_max 1.000
_diffrn_measurement_device 'Rigaku AFC-7R'
_diffrn_measurement_method \w-2\q
_diffrn_radiation_monochromator graphite
_diffrn_radiation_source 'Rigaku rotating anode'
_diffrn_radiation_type MoK\a
_diffrn_radiation_wavelength 0.71069
_diffrn_reflns_av_R_equivalents 0.067
_diffrn_reflns_av_sigmaI/netI 0.0473
_diffrn_reflns_limit_h_max 5
_diffrn_reflns_limit_h_min -5
_diffrn_reflns_limit_k_max 6
_diffrn_reflns_limit_k_min 0
_diffrn_reflns_limit_l_max 30
_diffrn_reflns_limit_l_min 0
_diffrn_reflns_number 306
_diffrn_reflns_theta_full 27.41
_diffrn_reflns_theta_max 27.41
_diffrn_reflns_theta_min 2.56
_diffrn_standards_decay_% -0.8
_diffrn_standards_interval_count 150
_diffrn_standards_number 3
_exptl_absorpt_coefficient_mu 31.033
_exptl_absorpt_correction_T_max 0.733
_exptl_absorpt_correction_T_min 0.087
_exptl_absorpt_correction_type '\y scan'
_exptl_absorpt_process_details '(North et al., 1968)'
_exptl_crystal_density_diffrn 7.114
_exptl_crystal_density_method 'not measured'
_exptl_crystal_description 'Metallic plate'
_exptl_crystal_F_000 999
_exptl_crystal_size_max 0.08
_exptl_crystal_size_mid 0.07
_exptl_crystal_size_min 0.01
_refine_diff_density_max 2.984
_refine_diff_density_min -1.846
_refine_ls_extinction_method none
_refine_ls_goodness_of_fit_ref 1.086
_refine_ls_matrix_type full
_refine_ls_number_parameters 17
_refine_ls_number_reflns 176
_refine_ls_number_restraints 16
_refine_ls_restrained_S_all 1.044
_refine_ls_R_factor_all 0.051
_refine_ls_R_factor_gt 0.049
_refine_ls_shift/su_max <0.001
_refine_ls_shift/su_mean 0.000
_refine_ls_structure_factor_coef Fsqd
_refine_ls_weighting_details 'w = 1/[\s^2^(Fo^2^)+(0.0800P)^2^+90.203P] where P = (Fo^2^+2Fc^2^)/3'
_refine_ls_weighting_scheme calc
_refine_ls_wR_factor_ref 0.145
_reflns_number_gt 165
_reflns_number_total 176
_reflns_observed_criterion I>2\s(I)
_cod_data_source_file qb0128.cif
_cod_data_source_block I
_cod_depositor_comments
;
The following automatic conversions were performed:

'_refine_ls_weighting_scheme' value 'calc w =
1/[\s^2^(Fo^2^)+(0.0800P)^2^+90.203P] where P = (Fo^2^+2Fc^2^)/3' was
changed to 'calc'. New tag '_refine_ls_weighting_details' was
created. The value of the new tag was set to 'w =
1/[\s^2^(Fo^2^)+(0.0800P)^2^+90.203P] where P = (Fo^2^+2Fc^2^)/3'.

Automatic conversion script
Id: cif_fix_values 3143 2015-03-26 13:38:13Z robertas 
;
_cod_original_cell_volume 501.3(2)
_cod_original_sg_symbol_H-M 'R -3 m'
_cod_database_code 2009318
_cod_database_fobs_code 2009318

loop_
_symmetry_equiv_pos_as_xyz
'x, y, z'
'-y, x-y, z'
'-x+y, -x, z'
'-y, -x, z'
'x, x-y, z'
'-x+y, y, z'
'x+2/3, y+1/3, z+1/3'
'-y+2/3, x-y+1/3, z+1/3'
'-x+y+2/3, -x+1/3, z+1/3'
'-y+2/3, -x+1/3, z+1/3'
'x+2/3, x-y+1/3, z+1/3'
'-x+y+2/3, y+1/3, z+1/3'
'x+1/3, y+2/3, z+2/3'
'-y+1/3, x-y+2/3, z+2/3'
'-x+y+1/3, -x+2/3, z+2/3'
'-y+1/3, -x+2/3, z+2/3'
'x+1/3, x-y+2/3, z+2/3'
'-x+y+1/3, y+2/3, z+2/3'
'-x, -y, -z'
'y, -x+y, -z'
'x-y, x, -z'
'y, x, -z'
'-x, -x+y, -z'
'x-y, -y, -z'
'-x+2/3, -y+1/3, -z+1/3'
'y+2/3, -x+y+1/3, -z+1/3'
'x-y+2/3, x+1/3, -z+1/3'
'y+2/3, x+1/3, -z+1/3'
'-x+2/3, -x+y+1/3, -z+1/3'
'x-y+2/3, -y+1/3, -z+1/3'
'-x+1/3, -y+2/3, -z+2/3'
'y+1/3, -x+y+2/3, -z+2/3'
'x-y+1/3, x+2/3, -z+2/3'
'y+1/3, x+2/3, -z+2/3'
'-x+1/3, -x+y+2/3, -z+2/3'
'x-y+1/3, -y+2/3, -z+2/3'

loop_
_atom_site_label
_atom_site_fract_x
_atom_site_fract_y
_atom_site_fract_z
_atom_site_U_iso_or_equiv
_atom_site_adp_type
_atom_site_calc_flag
_atom_site_refinement_flags
_atom_site_occupancy
_atom_site_disorder_assembly
_atom_site_disorder_group
_atom_site_type_symbol
La 0 0 0 0.0110(7) Uani d SU 1 . . La
Ni1 0.3333 0.6667 0.1667 0.0086(11) Uani d SU 1 . . Ni
Ni2 0.6667 0.3333 -0.00025(16) 0.0138(9) Uani d SU 1 . . Ni
Ni3 0.5013(2) 0.4987(2) 0.08535(8) 0.0080(7) Uani d SU 1 . . Ni
Mg 0 0 0.1447(4) 0.0057(16) Uani d SU 1 . . Mg

loop_
_atom_site_aniso_label
_atom_site_aniso_U_11
_atom_site_aniso_U_22
_atom_site_aniso_U_33
_atom_site_aniso_U_12
_atom_site_aniso_U_13
_atom_site_aniso_U_23
La 0.0097(8) 0.0097(8) 0.0138(13) 0.0048(4) 0.000 0.000
Ni1 0.0070(14) 0.0070(14) 0.012(2) 0.0035(7) 0.000 0.000
Ni2 0.0171(13) 0.0171(13) 0.0073(18) 0.0085(6) 0.000 0.000
Ni3 0.0070(8) 0.0070(8) 0.0114(11) 0.0046(7) 0.0004(3) -0.0004(3)
Mg 0.007(2) 0.007(2) 0.004(4) 0.0033(11) 0.000 0.000

loop_
_atom_type_symbol
_atom_type_description
_atom_type_scat_dispersion_real
_atom_type_scat_dispersion_imag
_atom_type_scat_source
La La -0.2871 2.4523 'International Tables Vol C Tables 4.2.6.8 and 6.1.1.4'
Mg Mg 0.0486 0.0363 'International Tables Vol C Tables 4.2.6.8 and 6.1.1.4'
Ni Ni 0.3393 1.1124 'International Tables Vol C Tables 4.2.6.8 and 6.1.1.4'

loop_
_geom_angle_atom_site_label_1
_geom_angle_atom_site_label_2
_geom_angle_atom_site_label_3
_geom_angle_site_symmetry_1
_geom_angle_site_symmetry_3
_geom_angle
Ni2 La Ni2 19_655 1_455 180.0
Ni2 La Ni2 19_655 19_665 120.000(14)
Ni2 La Ni2 1_455 19_665 60.000(14)
Ni2 La Ni2 19_655 . 60.000(14)
Ni2 La Ni2 1_455 . 120.000(14)
Ni2 La Ni2 19_665 . 60.0000(10)
Ni2 La Ni2 19_655 1_445 60.000(14)
Ni2 La Ni2 1_455 1_445 120.000(14)
Ni2 La Ni2 19_665 1_445 180.0
Ni2 La Ni2 . 1_445 120.0000(10)
Ni2 La Ni2 19_655 19 120.000(14)
Ni2 La Ni2 1_455 19 60.000(14)
Ni2 La Ni2 19_665 19 120.0000(10)
Ni2 La Ni2 . 19 180.0
Ni2 La Ni2 1_445 19 60.0000(10)
Ni2 La Ni3 19_655 . 89.72(6)
Ni2 La Ni3 1_455 . 90.28(6)
Ni2 La Ni3 19_665 . 48.18(7)
Ni2 La Ni3 . . 48.12(7)
Ni2 La Ni3 1_445 . 131.82(7)
Ni2 La Ni3 19 . 131.88(7)
Ni2 La Ni3 19_655 19 90.28(6)
Ni2 La Ni3 1_455 19 89.72(6)
Ni2 La Ni3 19_665 19 131.82(7)
Ni2 La Ni3 . 19 131.88(7)
Ni2 La Ni3 1_445 19 48.18(7)
Ni2 La Ni3 19 19 48.12(7)
Ni3 La Ni3 . 19 180.00(6)
Ni2 La Ni3 19_655 3_565 131.88(7)
Ni2 La Ni3 1_455 3_565 48.12(7)
Ni2 La Ni3 19_665 3_565 48.18(7)
Ni2 La Ni3 . 3_565 90.28(6)
Ni2 La Ni3 1_445 3_565 131.82(7)
Ni2 La Ni3 19 3_565 89.72(6)
Ni3 La Ni3 . 3_565 45.69(6)
Ni3 La Ni3 19 3_565 134.31(6)
Ni2 La Ni3 19_655 2_655 48.18(7)
Ni2 La Ni3 1_455 2_655 131.82(7)
Ni2 La Ni3 19_665 2_655 89.72(6)
Ni2 La Ni3 . 2_655 48.12(7)
Ni2 La Ni3 1_445 2_655 90.28(6)
Ni2 La Ni3 19 2_655 131.88(7)
Ni3 La Ni3 . 2_655 44.94(6)
Ni3 La Ni3 19 2_655 135.06(6)
Ni3 La Ni3 3_565 2_655 83.70(4)
Ni2 La Ni3 19_655 21_545 48.12(7)
Ni2 La Ni3 1_455 21_545 131.88(7)
Ni2 La Ni3 19_665 21_545 131.82(7)
Ni2 La Ni3 . 21_545 89.72(6)
Ni2 La Ni3 1_445 21_545 48.18(7)
Ni2 La Ni3 19 21_545 90.28(6)
Ni3 La Ni3 . 21_545 134.31(6)
Ni3 La Ni3 19 21_545 45.69(6)
Ni3 La Ni3 3_565 21_545 180.00(9)
Ni3 La Ni3 2_655 21_545 96.30(4)
Ni2 La Ni3 19_655 1_445 89.72(6)
Ni2 La Ni3 1_455 1_445 90.28(6)
Ni2 La Ni3 19_665 1_445 131.88(7)
Ni2 La Ni3 . 1_445 131.82(7)
Ni2 La Ni3 1_445 1_445 48.12(7)
Ni2 La Ni3 19 1_445 48.18(7)
Ni3 La Ni3 . 1_445 100.77(6)
Ni3 La Ni3 19 1_445 79.23(6)
Ni3 La Ni3 3_565 1_445 83.70(4)
Ni3 La Ni3 2_655 1_445 83.70(4)
Ni3 La Ni3 21_545 1_445 96.30(4)
Ni3 Ni1 Ni3 3_565 2_665 61.89(7)
Ni3 Ni1 Ni3 3_565 . 61.89(7)
Ni3 Ni1 Ni3 2_665 . 61.89(7)
Ni3 Ni1 Ni3 3_565 27 180.0
Ni3 Ni1 Ni3 2_665 27 118.11(7)
Ni3 Ni1 Ni3 . 27 118.11(7)
Ni3 Ni1 Ni3 3_565 26_455 118.11(7)
Ni3 Ni1 Ni3 2_665 26_455 180.0
Ni3 Ni1 Ni3 . 26_455 118.11(7)
Ni3 Ni1 Ni3 27 26_455 61.89(7)
Ni3 Ni1 Ni3 3_565 25_565 118.11(7)
Ni3 Ni1 Ni3 2_665 25_565 118.11(7)
Ni3 Ni1 Ni3 . 25_565 180.0
Ni3 Ni1 Ni3 27 25_565 61.89(7)
Ni3 Ni1 Ni3 26_455 25_565 61.89(7)
Ni3 Ni1 Mg 3_565 25 115.96(15)
Ni3 Ni1 Mg 2_665 25 115.96(15)
Ni3 Ni1 Mg . 25 64.02(18)
Ni3 Ni1 Mg 27 25 64.04(15)
Ni3 Ni1 Mg 26_455 25 64.04(15)
Ni3 Ni1 Mg 25_565 25 115.98(18)
Ni3 Ni1 Mg 3_565 1_565 64.04(15)
Ni3 Ni1 Mg 2_665 1_565 64.04(15)
Ni3 Ni1 Mg . 1_565 115.99(18)
Ni3 Ni1 Mg 27 1_565 115.96(15)
Ni3 Ni1 Mg 26_455 1_565 115.96(15)
Ni3 Ni1 Mg 25_565 1_565 64.01(18)
Mg Ni1 Mg 25 1_565 180.0
Ni3 Ni1 Mg 3_565 . 64.04(15)
Ni3 Ni1 Mg 2_665 . 115.99(18)
Ni3 Ni1 Mg . . 64.04(15)
Ni3 Ni1 Mg 27 . 115.96(15)
Ni3 Ni1 Mg 26_455 . 64.02(18)
Ni3 Ni1 Mg 25_565 . 115.96(15)
Mg Ni1 Mg 25 . 63.21(11)
Mg Ni1 Mg 1_565 . 116.79(11)
Ni3 Ni1 Mg 3_565 1_665 115.99(18)
Ni3 Ni1 Mg 2_665 1_665 64.04(15)
Ni3 Ni1 Mg . 1_665 64.04(15)
Ni3 Ni1 Mg 27 1_665 64.02(18)
Ni3 Ni1 Mg 26_455 1_665 115.96(15)
Ni3 Ni1 Mg 25_565 1_665 115.96(15)
Mg Ni1 Mg 25 1_665 63.21(11)
Mg Ni1 Mg 1_565 1_665 116.79(11)
Mg Ni1 Mg . 1_665 116.79(11)
Ni3 Ni1 Mg 3_565 25_565 115.96(15)
Ni3 Ni1 Mg 2_665 25_565 64.02(18)
Ni3 Ni1 Mg . 25_565 115.96(15)
Ni3 Ni1 Mg 27 25_565 64.04(15)
Ni3 Ni1 Mg 26_455 25_565 115.98(18)
Ni3 Ni1 Mg 25_565 25_565 64.04(15)
Mg Ni1 Mg 25 25_565 116.79(11)
Mg Ni1 Mg 1_565 25_565 63.21(11)
Mg Ni1 Mg . 25_565 180.0
Mg Ni1 Mg 1_665 25_565 63.21(11)
Ni3 Ni1 Mg 3_565 25_455 64.02(18)
Ni3 Ni1 Mg 2_665 25_455 115.96(15)
Ni3 Ni1 Mg . 25_455 115.96(15)
Ni3 Ni1 Mg 27 25_455 115.98(18)
Ni3 Ni1 Mg 26_455 25_455 64.04(15)
Ni3 Ni1 Mg 25_565 25_455 64.04(15)
Mg Ni1 Mg 25 25_455 116.79(11)
Mg Ni1 Mg 1_565 25_455 63.21(11)
Mg Ni1 Mg . 25_455 63.21(11)
Mg Ni1 Mg 1_665 25_455 180.0
Mg Ni1 Mg 25_565 25_455 116.79(11)
Ni3 Ni2 Ni3 3_665 2_655 58.93(10)
Ni3 Ni2 Ni3 3_665 . 58.93(11)
Ni3 Ni2 Ni3 2_655 . 58.93(10)
Ni3 Ni2 Ni3 3_665 20 146.75(2)
Ni3 Ni2 Ni3 2_655 20 110.20(5)
Ni3 Ni2 Ni3 . 20 146.75(2)
Ni3 Ni2 Ni3 3_665 21_655 110.20(5)
Ni3 Ni2 Ni3 2_655 21_655 146.75(2)
Ni3 Ni2 Ni3 . 21_655 146.75(2)
Ni3 Ni2 Ni3 20 21_655 59.88(11)
Ni3 Ni2 Ni3 3_665 19_665 146.75(2)
Ni3 Ni2 Ni3 2_655 19_665 146.75(2)
Ni3 Ni2 Ni3 . 19_665 110.20(5)
Ni3 Ni2 Ni3 20 19_665 59.88(11)
Ni3 Ni2 Ni3 21_655 19_665 59.88(12)
Ni3 Ni2 La 3_665 1_655 73.40(5)
Ni3 Ni2 La 2_655 1_655 73.40(5)
Ni3 Ni2 La . 1_655 124.49(13)
Ni3 Ni2 La 20 1_655 73.36(5)
Ni3 Ni2 La 21_655 1_655 73.36(5)
Ni3 Ni2 La 19_665 1_655 125.31(14)
Ni3 Ni2 La 3_665 . 124.49(13)
Ni3 Ni2 La 2_655 . 73.40(5)
Ni3 Ni2 La . . 73.40(5)
Ni3 Ni2 La 20 . 73.36(5)
Ni3 Ni2 La 21_655 . 125.31(14)
Ni3 Ni2 La 19_665 . 73.36(5)
La Ni2 La 1_655 . 120.000(14)
Ni3 Ni2 La 3_665 1_665 73.40(5)
Ni3 Ni2 La 2_655 1_665 124.49(13)
Ni3 Ni2 La . 1_665 73.40(5)
Ni3 Ni2 La 20 1_665 125.31(14)
Ni3 Ni2 La 21_655 1_665 73.36(5)
Ni3 Ni2 La 19_665 1_665 73.36(5)
La Ni2 La 1_655 1_665 120.000(14)
La Ni2 La . 1_665 120.0000(10)
Ni3 Ni2 Ni2 3_665 19_655 106.29(15)
Ni3 Ni2 Ni2 2_655 19_655 55.15(11)
Ni3 Ni2 Ni2 . 19_655 106.29(15)
Ni3 Ni2 Ni2 20 19_655 55.05(11)
Ni3 Ni2 Ni2 21_655 19_655 106.95(16)
Ni3 Ni2 Ni2 19_665 19_655 106.95(16)
La Ni2 Ni2 1_655 19_655 60.000(14)
La Ni2 Ni2 . 19_655 60.0
La Ni2 Ni2 1_665 19_655 179.6(2)
Ni3 Ni2 Ni2 3_665 19_765 55.15(11)
Ni3 Ni2 Ni2 2_655 19_765 106.29(15)
Ni3 Ni2 Ni2 . 19_765 106.29(15)
Ni3 Ni2 Ni2 20 19_765 106.95(16)
Ni3 Ni2 Ni2 21_655 19_765 55.05(11)
Ni3 Ni2 Ni2 19_665 19_765 106.95(16)
La Ni2 Ni2 1_655 19_765 60.000(14)
La Ni2 Ni2 . 19_765 179.6(2)
La Ni2 Ni2 1_665 19_765 60.0
Ni2 Ni2 Ni2 19_655 19_765 119.998(3)
Ni3 Ni2 Ni2 3_665 19_665 106.29(15)
Ni3 Ni2 Ni2 2_655 19_665 106.29(15)
Ni3 Ni2 Ni2 . 19_665 55.15(11)
Ni3 Ni2 Ni2 20 19_665 106.95(16)
Ni3 Ni2 Ni2 21_655 19_665 106.95(16)
Ni3 Ni2 Ni2 19_665 19_665 55.05(11)
La Ni2 Ni2 1_655 19_665 179.6(2)
La Ni2 Ni2 . 19_665 60.000(14)
La Ni2 Ni2 1_665 19_665 60.000(14)
Ni2 Ni2 Ni2 19_655 19_665 119.998(14)
Ni2 Ni2 Ni2 19_765 19_665 119.998(14)
Ni1 Ni3 Ni3 . 3_665 120.94(4)
Ni1 Ni3 Ni3 . 2_655 120.94(4)
Ni3 Ni3 Ni3 3_665 2_655 60.0
Ni1 Ni3 Ni3 . 2_665 59.06(4)
Ni3 Ni3 Ni3 3_665 2_665 120.0000(10)
Ni3 Ni3 Ni3 2_655 2_665 180.00(8)
Ni1 Ni3 Ni3 . 3_565 59.06(4)
Ni3 Ni3 Ni3 3_665 3_565 180.00(8)
Ni3 Ni3 Ni3 2_655 3_565 120.0
Ni3 Ni3 Ni3 2_665 3_565 60.0
Ni1 Ni3 Ni2 . . 178.18(10)
Ni3 Ni3 Ni2 3_665 . 60.54(5)
Ni3 Ni3 Ni2 2_655 . 60.54(5)
Ni3 Ni3 Ni2 2_665 . 119.46(5)
Ni3 Ni3 Ni2 3_565 . 119.46(5)
Ni1 Ni3 Ni2 . 19_665 108.39(9)
Ni3 Ni3 Ni2 3_665 19_665 119.94(6)
Ni3 Ni3 Ni2 2_655 19_665 119.94(6)
Ni3 Ni3 Ni2 2_665 19_665 60.06(6)
Ni3 Ni3 Ni2 3_565 19_665 60.06(6)
Ni2 Ni3 Ni2 . 19_665 69.80(5)
Ni1 Ni3 Mg . 25 66.20(10)
Ni3 Ni3 Mg 3_665 25 64.53(8)
Ni3 Ni3 Mg 2_655 25 64.53(8)
Ni3 Ni3 Mg 2_665 25 115.47(8)
Ni3 Ni3 Mg 3_565 25 115.47(8)
Ni2 Ni3 Mg . 25 115.62(12)
Ni2 Ni3 Mg 19_665 25 174.58(13)
Ni1 Ni3 Mg . 1_665 66.18(13)
Ni3 Ni3 Mg 3_665 1_665 64.54(6)
Ni3 Ni3 Mg 2_655 1_665 115.89(6)
Ni3 Ni3 Mg 2_665 1_665 64.11(6)
Ni3 Ni3 Mg 3_565 1_665 115.46(6)
Ni2 Ni3 Mg . 1_665 114.39(14)
Ni2 Ni3 Mg 19_665 1_665 113.93(13)
Mg Ni3 Mg 25 1_665 64.46(12)
Ni1 Ni3 Mg . . 66.18(13)
Ni3 Ni3 Mg 3_665 . 115.89(6)
Ni3 Ni3 Mg 2_655 . 64.54(6)
Ni3 Ni3 Mg 2_665 . 115.46(6)
Ni3 Ni3 Mg 3_565 . 64.11(6)
Ni2 Ni3 Mg . . 114.39(14)
Ni2 Ni3 Mg 19_665 . 113.93(13)
Mg Ni3 Mg 25 . 64.46(12)
Mg Ni3 Mg 1_665 . 120.1(3)
Ni1 Ni3 La . . 120.73(4)
Ni3 Ni3 La 3_665 . 112.84(3)
Ni3 Ni3 La 2_655 . 67.53(3)
Ni3 Ni3 La 2_665 . 112.47(3)
Ni3 Ni3 La 3_565 . 67.16(3)
Ni2 Ni3 La . . 58.48(4)
Ni2 Ni3 La 19_665 . 58.46(4)
Mg Ni3 La 25 . 123.72(5)
Mg Ni3 La 1_665 . 170.31(18)
Mg Ni3 La . . 69.55(16)
Ni1 Ni3 La . 1_665 120.73(4)
Ni3 Ni3 La 3_665 1_665 67.53(3)
Ni3 Ni3 La 2_655 1_665 112.84(3)
Ni3 Ni3 La 2_665 1_665 67.16(3)
Ni3 Ni3 La 3_565 1_665 112.47(3)
Ni2 Ni3 La . 1_665 58.48(4)
Ni2 Ni3 La 19_665 1_665 58.46(4)
Mg Ni3 La 25 1_665 123.72(5)
Mg Ni3 La 1_665 1_665 69.55(16)
Mg Ni3 La . 1_665 170.31(18)
La Ni3 La . 1_665 100.77(6)
Ni3 Mg Ni3 25 26_455 50.94(16)
Ni3 Mg Ni3 25 27_445 50.94(16)
Ni3 Mg Ni3 26_455 27_445 50.94(16)
Ni3 Mg Ni3 25 1_445 115.54(12)
Ni3 Mg Ni3 26_455 1_445 143.8(2)
Ni3 Mg Ni3 27_445 1_445 93.52(10)
Ni3 Mg Ni3 25 . 115.54(12)
Ni3 Mg Ni3 26_455 . 93.52(10)
Ni3 Mg Ni3 27_445 . 143.8(2)
Ni3 Mg Ni3 1_445 . 120.1(3)
Ni3 Mg Ni3 25 2 143.8(2)
Ni3 Mg Ni3 26_455 2 115.54(12)
Ni3 Mg Ni3 27_445 2 93.52(10)
Ni3 Mg Ni3 1_445 2 51.79(12)
Ni3 Mg Ni3 . 2 97.3(2)
Ni3 Mg Ni3 25 3 93.52(10)
Ni3 Mg Ni3 26_455 3 143.8(2)
Ni3 Mg Ni3 27_445 3 115.54(12)
Ni3 Mg Ni3 1_445 3 50.92(12)
Ni3 Mg Ni3 . 3 97.3(2)
Ni3 Mg Ni3 2 3 97.3(2)
Ni3 Mg Ni3 25 3_565 143.8(2)
Ni3 Mg Ni3 26_455 3_565 93.52(10)
Ni3 Mg Ni3 27_445 3_565 115.54(12)
Ni3 Mg Ni3 1_445 3_565 97.3(2)
Ni3 Mg Ni3 . 3_565 51.79(12)
Ni3 Mg Ni3 2 3_565 50.92(12)
Ni3 Mg Ni3 3 3_565 120.1(3)
Ni3 Mg Ni3 25 2_655 93.52(10)
Ni3 Mg Ni3 26_455 2_655 115.54(12)
Ni3 Mg Ni3 27_445 2_655 143.8(2)
Ni3 Mg Ni3 1_445 2_655 97.3(2)
Ni3 Mg Ni3 . 2_655 50.92(12)
Ni3 Mg Ni3 2 2_655 120.1(3)
Ni3 Mg Ni3 3 2_655 51.79(12)
Ni3 Mg Ni3 3_565 2_655 97.3(2)
Ni3 Mg Ni1 25 1_545 49.79(10)
Ni3 Mg Ni1 26_455 1_545 95.0(2)
Ni3 Mg Ni1 27_445 1_545 95.0(2)
Ni3 Mg Ni1 1_445 1_545 94.97(7)
Ni3 Mg Ni1 . 1_545 94.97(7)
Ni3 Mg Ni1 2 1_545 146.1(2)
Ni3 Mg Ni1 3 1_545 49.78(4)
Ni3 Mg Ni1 3_565 1_545 146.1(2)
Ni3 Mg Ni1 2_655 1_545 49.78(4)
Ni3 Mg Ni1 25 . 95.0(2)
Ni3 Mg Ni1 26_455 . 49.79(10)
Ni3 Mg Ni1 27_445 . 95.0(2)
Ni3 Mg Ni1 1_445 . 146.1(2)
Ni3 Mg Ni1 . . 49.78(4)
Ni3 Mg Ni1 2 . 94.97(7)
Ni3 Mg Ni1 3 . 146.1(2)
Ni3 Mg Ni1 3_565 . 49.78(4)
Ni3 Mg Ni1 2_655 . 94.97(7)
Ni1 Mg Ni1 1_545 . 116.79(11)
Ni3 Mg Ni1 25 1_445 95.0(2)
Ni3 Mg Ni1 26_455 1_445 95.0(2)
Ni3 Mg Ni1 27_445 1_445 49.79(10)
Ni3 Mg Ni1 1_445 1_445 49.78(4)
Ni3 Mg Ni1 . 1_445 146.1(2)
Ni3 Mg Ni1 2 1_445 49.78(4)
Ni3 Mg Ni1 3 1_445 94.97(7)
Ni3 Mg Ni1 3_565 1_445 94.97(7)
Ni3 Mg Ni1 2_655 1_445 146.1(2)
Ni1 Mg Ni1 1_545 1_445 116.79(11)
Ni1 Mg Ni1 . 1_445 116.79(11)

loop_
_geom_bond_atom_site_label_1
_geom_bond_atom_site_label_2
_geom_bond_site_symmetry_2
_geom_bond_distance
_geom_bond_publ_flag
La Ni2 19_655 2.8429(4) ?
La Ni2 1_455 2.8429(4) ?
La Ni2 19_665 2.8429 ?
La Ni2 . 2.8429(8) yes
La Ni2 1_445 2.8429 ?
La Ni2 19 2.8429(8) ?
La Ni3 . 3.1960(13) yes
La Ni3 19 3.1960(13) ?
La Ni3 3_565 3.1960(13) ?
La Ni3 2_655 3.1960(14) ?
La Ni3 21_545 3.1960(13) ?
La Ni3 1_445 3.1960(13) ?
Ni1 Ni3 3_565 2.4128(19) ?
Ni1 Ni3 2_665 2.4128(19) ?
Ni1 Ni3 . 2.4128(19) yes
Ni1 Ni3 27 2.4128(19) ?
Ni1 Ni3 26_455 2.4128(19) ?
Ni1 Ni3 25_565 2.4128(19) ?
Ni1 Mg 25 2.8908(17) ?
Ni1 Mg 1_565 2.8908(17) ?
Ni1 Mg . 2.8908(17) yes
Ni1 Mg 1_665 2.8908(19) ?
Ni1 Mg 25_565 2.8908(17) ?
Ni1 Mg 25_455 2.8908(19) ?
Ni2 Ni3 3_665 2.483(3) ?
Ni2 Ni3 2_655 2.483(3) ?
Ni2 Ni3 . 2.483(3) yes
Ni2 Ni3 20 2.486(4) ?
Ni2 Ni3 21_655 2.486(4) ?
Ni2 Ni3 19_665 2.486(4) ?
Ni2 La 1_655 2.8429(4) ?
Ni2 La 1_665 2.8429 ?
Ni2 Ni2 19_655 2.8430 ?
Ni2 Ni2 19_765 2.8430(8) ?
Ni2 Ni2 19_665 2.8430(4) ?
Ni3 Ni3 3_665 2.443(3) ?
Ni3 Ni3 2_655 2.443(3) ?
Ni3 Ni3 2_665 2.481(3) ?
Ni3 Ni3 3_565 2.481(3) ?
Ni3 Ni2 19_665 2.486(4) ?
Ni3 Mg 25 2.840(8) ?
Ni3 Mg 1_665 2.841(5) ?
Ni3 Mg . 2.841(5) yes
Ni3 La 1_665 3.1960(13) ?
Mg Ni3 25 2.840(8) ?
Mg Ni3 26_455 2.840(8) ?
Mg Ni3 27_445 2.840(8) ?
Mg Ni3 1_445 2.841(5) ?
Mg Ni3 2 2.841(5) ?
Mg Ni3 3 2.841(5) ?
Mg Ni3 3_565 2.841(5) ?
Mg Ni3 2_655 2.841(5) ?
Mg Ni1 1_545 2.8908(17) ?
Mg Ni1 1_445 2.8908(19) ?
